data_1549390
loop_
_publ_author_name
'Nag, Abhijit'
'Chakraborty, Papri'
'Bodiuzzaman, Mohammad'
'Ahuja, Tripti'
'Antharjanam, Sudhadevi'
'Pradeep, Thalappil'

_publ_section_title
;
 Polymorphism of
 Ag<sub>29</sub>(BDT)<sub>12</sub>(TPP)<sub>4</sub><sup>3-</sup> cluster:
 interactions of secondary ligands and their effect on solid state
 luminescence.
;
_journal_issue 21
_journal_name_full Nanoscale
_journal_page_first 9851
_journal_page_last 9855
_journal_paper_doi 10.1039/c8nr02629g
_journal_volume 10
_journal_year 2018
_chemical_formula_moiety 'C144 H108 Ag29 P4 S24, 3(C3 H7 N O), 6(C H4 O), H2O'
_chemical_formula_sum 'C159 H108 Ag29 N3 O10 P4 S24'
_chemical_formula_weight 6242.03
_space_group_crystal_system trigonal
_space_group_IT_number 148
_space_group_name_Hall '-R 3'
_space_group_name_H-M_alt 'R -3 :H'
_symmetry_space_group_name_Hall '-R 3'
_symmetry_space_group_name_H-M 'R -3 :H'
_atom_sites_solution_hydrogens geom
_audit_creation_method SHELXL-2014/7
_audit_update_record
;
2017-12-19 deposited with the CCDC.
2018-05-08 downloaded from the CCDC.
;
_cell_angle_alpha 90
_cell_angle_beta 90
_cell_angle_gamma 120
_cell_formula_units_Z 6
_cell_length_a 27.4634(6)
_cell_length_b 27.4634(6)
_cell_length_c 46.6552(16)
_cell_measurement_reflns_used 9995
_cell_measurement_temperature 296(2)
_cell_measurement_theta_max 45.69
_cell_measurement_theta_min 2.65
_cell_volume 30474.7(14)
_computing_cell_refinement 'APEX3/SAINT (Bruker, 2016)'
_computing_data_collection 'APEX3(Bruker, 2016)'
_computing_data_reduction 'SAINT/XPREP (Bruker, 2016)'
_computing_molecular_graphics 'ORTEP3 (Farrugia, 1997) and Mercury (Bruno et al., 2002)'
_computing_publication_material 'SHELXL-2014/7 (Sheldrick, 2014)'
_computing_structure_refinement 'SHELXL-2014/7 (Sheldrick, 2014)'
_computing_structure_solution 'SHELXT-2014/5 (Sheldrick, 2014)'
_diffrn_ambient_temperature 296(2)
_diffrn_measured_fraction_theta_full 0.997
_diffrn_measured_fraction_theta_max 0.997
_diffrn_measurement_device_type 'Bruker axs kappa apex3 CMOS Diffractometer'
_diffrn_measurement_method '\w and \f scan'
_diffrn_radiation_source 'micro-focus sealed tube'
_diffrn_radiation_type CuK\a
_diffrn_radiation_wavelength 1.54178
_diffrn_reflns_av_R_equivalents 0.3629
_diffrn_reflns_av_unetI/netI 0.1027
_diffrn_reflns_Laue_measured_fraction_full 0.997
_diffrn_reflns_Laue_measured_fraction_max 0.997
_diffrn_reflns_limit_h_max 25
_diffrn_reflns_limit_h_min -25
_diffrn_reflns_limit_k_max 25
_diffrn_reflns_limit_k_min -25
_diffrn_reflns_limit_l_max 43
_diffrn_reflns_limit_l_min -43
_diffrn_reflns_number 173079
_diffrn_reflns_point_group_measured_fraction_full 0.997
_diffrn_reflns_point_group_measured_fraction_max 0.997
_diffrn_reflns_theta_full 46.668
_diffrn_reflns_theta_max 46.668
_diffrn_reflns_theta_min 3.218
_exptl_absorpt_coefficient_mu 24.818
_exptl_absorpt_correction_T_max 0.7451
_exptl_absorpt_correction_T_min 0.3859
_exptl_absorpt_correction_type multi-scan
_exptl_absorpt_process_details 'SADABS (Bruker, 2016)'
_exptl_crystal_colour orange
_exptl_crystal_density_diffrn 2.041
_exptl_crystal_description block
_exptl_crystal_F_000 17820
_exptl_crystal_size_max 0.150
_exptl_crystal_size_mid 0.100
_exptl_crystal_size_min 0.100
_refine_diff_density_max 0.910
_refine_diff_density_min -0.686
_refine_diff_density_rms 0.141
_refine_ls_extinction_method none
_refine_ls_goodness_of_fit_ref 1.059
_refine_ls_hydrogen_treatment constr
_refine_ls_matrix_type full
_refine_ls_number_parameters 662
_refine_ls_number_reflns 5939
_refine_ls_number_restraints 210
_refine_ls_restrained_S_all 1.043
_refine_ls_R_factor_all 0.1609
_refine_ls_R_factor_gt 0.0768
_refine_ls_shift/su_max 0.001
_refine_ls_shift/su_mean 0.000
_refine_ls_structure_factor_coef Fsqd
_refine_ls_weighting_details 'w=1/[\s^2^(Fo^2^)+(0.0612P)^2^+2070.8027P] where P=(Fo^2^+2Fc^2^)/3'
_refine_ls_weighting_scheme calc
_refine_ls_wR_factor_gt 0.1520
_refine_ls_wR_factor_ref 0.1907
_reflns_Friedel_coverage 0.000
_reflns_number_gt 3221
_reflns_number_total 5939
_reflns_threshold_expression 'I > 2\s(I)'
_cod_data_source_file c8nr02629g2.cif
_cod_data_source_block AG29R3
_cod_depositor_comments 'Adding full bibliography for 1549390.cif.'
_cod_original_cell_volume 30474.7(17)
_cod_database_code 1549390
_shelx_shelxl_version_number 2014/7
_shelx_space_group_comment
;
The symmetry employed for this shelxl refinement is uniquely defined
by the following loop, which should always be used as a source of
symmetry information in preference to the above space-group names.
They are only intended as comments.
;
_shelx_estimated_absorpt_t_min 0.118
_shelx_estimated_absorpt_t_max 0.190

loop_
_space_group_symop_operation_xyz
'x, y, z'
'-y, x-y, z'
'-x+y, -x, z'
'x+2/3, y+1/3, z+1/3'
'-y+2/3, x-y+1/3, z+1/3'
'-x+y+2/3, -x+1/3, z+1/3'
'x+1/3, y+2/3, z+2/3'
'-y+1/3, x-y+2/3, z+2/3'
'-x+y+1/3, -x+2/3, z+2/3'
'-x, -y, -z'
'y, -x+y, -z'
'x-y, x, -z'
'-x+2/3, -y+1/3, -z+1/3'
'y+2/3, -x+y+1/3, -z+1/3'
'x-y+2/3, x+1/3, -z+1/3'
'-x+1/3, -y+2/3, -z+2/3'
'y+1/3, -x+y+2/3, -z+2/3'
'x-y+1/3, x+2/3, -z+2/3'

loop_
_atom_site_label
_atom_site_type_symbol
_atom_site_fract_x
_atom_site_fract_y
_atom_site_fract_z
_atom_site_U_iso_or_equiv
_atom_site_adp_type
_atom_site_occupancy
_atom_site_site_symmetry_order
_atom_site_calc_flag
_atom_site_refinement_flags_posn
_atom_site_refinement_flags_adp
_atom_site_refinement_flags_occupancy
C1 C 0.4205(12) 0.1229(11) 0.6161(8) 0.096(8) Uani 1 1 d . U .
C2 C 0.4778(12) 0.1533(10) 0.6215(8) 0.091(8) Uani 1 1 d . U .
H2 H 0.5027 0.1751 0.6072 0.110 Uiso 1 1 calc R U .
C3 C 0.4982(12) 0.1509(11) 0.6493(8) 0.090(8) Uani 1 1 d . U .
C4 C 0.4601(13) 0.1183(11) 0.6699(8) 0.106(9) Uani 1 1 d . U .
H4 H 0.4727 0.1153 0.6879 0.127 Uiso 1 1 calc R U .
C5 C 0.3848(13) 0.0931(11) 0.6384(8) 0.094(9) Uani 1 1 d . U .
H5 H 0.3462 0.0743 0.6353 0.113 Uiso 1 1 calc R U .
C6 C 0.4044(14) 0.0906(14) 0.6643(9) 0.122(11) Uani 1 1 d . U .
H6 H 0.3792 0.0694 0.6787 0.146 Uiso 1 1 calc R U .
C7 C 0.4629(11) 0.2716(11) 0.6423(8) 0.089(8) Uani 1 1 d . U .
C8 C 0.4089(13) 0.2403(13) 0.6535(8) 0.107(10) Uani 1 1 d . U .
H8 H 0.3775 0.2304 0.6421 0.129 Uiso 1 1 calc R U .
C9 C 0.4031(13) 0.2250(13) 0.6802(8) 0.103(10) Uani 1 1 d . U .
H9 H 0.3668 0.2028 0.6871 0.123 Uiso 1 1 calc R U .
C10 C 0.4473(12) 0.2395(12) 0.6992(8) 0.108(10) Uani 1 1 d . U .
H10 H 0.4405 0.2270 0.7181 0.129 Uiso 1 1 calc R U .
C11 C 0.5030(12) 0.2736(11) 0.6890(8) 0.088(8) Uani 1 1 d . U .
C12 C 0.5095(13) 0.2879(12) 0.6605(8) 0.095(9) Uani 1 1 d . U .
H12 H 0.5456 0.3089 0.6530 0.114 Uiso 1 1 calc R U .
C13 C 0.4442(12) 0.3328(13) 0.5250(7) 0.094(8) Uani 1 1 d . U .
C14 C 0.4941(12) 0.3635(12) 0.5416(7) 0.092(8) Uani 1 1 d . U .
H14 H 0.5099 0.3447 0.5508 0.111 Uiso 1 1 calc R U .
C15 C 0.5191(13) 0.4219(14) 0.5441(7) 0.102(9) Uani 1 1 d . U .
C16 C 0.4993(15) 0.4513(15) 0.5289(7) 0.112(10) Uani 1 1 d . U .
H16 H 0.5184 0.4904 0.5284 0.134 Uiso 1 1 calc R U .
C17 C 0.4507(16) 0.4202(15) 0.5150(8) 0.125(12) Uani 1 1 d . U .
H17 H 0.4345 0.4396 0.5068 0.150 Uiso 1 1 calc R U .
C18 C 0.4212(14) 0.3614(14) 0.5113(7) 0.115(10) Uani 1 1 d . U .
H18 H 0.3886 0.3431 0.5003 0.138 Uiso 1 1 calc R U .
C19 C 0.5763(14) 0.1887(12) 0.4870(7) 0.084(10) Uani 1 1 d . . .
H19 H 0.5795 0.2150 0.5005 0.101 Uiso 1 1 calc R U .
C20 C 0.5213(13) 0.1434(15) 0.4794(8) 0.086(11) Uani 1 1 d . . .
C21 C 0.5209(18) 0.1036(14) 0.4607(9) 0.105(13) Uani 1 1 d . . .
H21 H 0.4866 0.0720 0.4563 0.126 Uiso 1 1 calc R U .
C22 C 0.569(2) 0.1089(16) 0.4483(8) 0.119(14) Uani 1 1 d . . .
H22 H 0.5659 0.0832 0.4345 0.143 Uiso 1 1 calc R U .
C23 C 0.6206(16) 0.1524(16) 0.4562(7) 0.091(10) Uani 1 1 d . . .
H23 H 0.6532 0.1541 0.4493 0.110 Uiso 1 1 calc R U .
C24 C 0.6242(13) 0.1940(11) 0.4747(8) 0.074(10) Uani 1 1 d . . .
C25 C 0.4026(12) 0.4082(11) 0.6224(8) 0.079(8) Uani 1 1 d . U .
C26 C 0.3567(12) 0.3934(11) 0.6394(7) 0.089(8) Uani 1 1 d . U .
H26 H 0.3625 0.3996 0.6591 0.107 Uiso 1 1 calc R U .
C27 C 0.3008(14) 0.3690(13) 0.6290(8) 0.113(11) Uani 1 1 d . U .
H27 H 0.2695 0.3578 0.6407 0.136 Uiso 1 1 calc R U .
C28 C 0.2982(14) 0.3637(11) 0.5990(8) 0.094(8) Uani 1 1 d . U .
H28 H 0.2628 0.3501 0.5908 0.113 Uiso 1 1 calc R U .
C29 C 0.3409(14) 0.3761(14) 0.5806(8) 0.117(11) Uani 1 1 d . U .
H29 H 0.3351 0.3700 0.5610 0.140 Uiso 1 1 calc R U .
C30 C 0.3938(13) 0.3984(12) 0.5927(8) 0.096(9) Uani 1 1 d . U .
H30 H 0.4244 0.4072 0.5809 0.115 Uiso 1 1 calc R U .
C31 C 0.4984(17) 0.5171(13) 0.6296(7) 0.084(10) Uani 1 1 d . . .
C32 C 0.4628(14) 0.5387(13) 0.6291(6) 0.087(11) Uani 1 1 d . . .
H32 H 0.4243 0.5145 0.6313 0.104 Uiso 1 1 calc R U .
C33 C 0.4821(19) 0.5941(18) 0.6254(7) 0.106(12) Uani 1 1 d . . .
H33 H 0.4575 0.6081 0.6254 0.127 Uiso 1 1 calc R U .
C34 C 0.537(2) 0.6286(14) 0.6218(7) 0.104(12) Uani 1 1 d . . .
H34 H 0.5512 0.6671 0.6208 0.124 Uiso 1 1 calc R U .
C35 C 0.5735(15) 0.609(2) 0.6196(9) 0.137(17) Uani 1 1 d . . .
H35 H 0.6112 0.6327 0.6151 0.164 Uiso 1 1 calc R U .
C36 C 0.5527(16) 0.554(2) 0.6241(9) 0.123(15) Uani 1 1 d . . .
H36 H 0.5775 0.5403 0.6233 0.148 Uiso 1 1 calc R U .
C37 C 0.4676(12) 0.4340(14) 0.6723(8) 0.126(11) Uani 1 1 d D U .
C38 C 0.4518(14) 0.3812(15) 0.6837(9) 0.19(2) Uani 1 1 d D U .
H38 H 0.4449 0.3513 0.6718 0.226 Uiso 1 1 calc R U .
C39 C 0.4468(19) 0.374(2) 0.7132(9) 0.27(3) Uani 1 1 d D U .
H39 H 0.4361 0.3392 0.7210 0.329 Uiso 1 1 calc R U .
C40 C 0.458(3) 0.4188(19) 0.7315(11) 0.51(8) Uani 1 1 d D U .
H40 H 0.4545 0.4135 0.7512 0.607 Uiso 1 1 calc R U .
C41 C 0.473(3) 0.471(2) 0.7196(10) 0.38(6) Uani 1 1 d D U .
H41 H 0.4805 0.5015 0.7315 0.460 Uiso 1 1 calc R U .
C42 C 0.4770(18) 0.4783(17) 0.6901(9) 0.20(2) Uani 1 1 d D U .
H42 H 0.4861 0.5129 0.6821 0.242 Uiso 1 1 calc R U .
C43 C 0.7127(11) 0.3110(11) 0.3972(7) 0.055(8) Uani 1 1 d . . .
C44 C 0.7641(15) 0.3291(12) 0.4084(7) 0.088(10) Uani 1 1 d . . .
H44 H 0.7742 0.3505 0.4251 0.105 Uiso 1 1 calc R U .
C45 C 0.8012(14) 0.3173(16) 0.3962(10) 0.123(15) Uani 1 1 d . . .
H45 H 0.8369 0.3316 0.4040 0.147 Uiso 1 1 calc R U .
C46 C 0.7862(19) 0.2837(16) 0.3718(10) 0.115(14) Uani 1 1 d . . .
H46 H 0.8111 0.2736 0.3641 0.139 Uiso 1 1 calc R U .
C47 C 0.7355(17) 0.2655(12) 0.3592(8) 0.104(13) Uani 1 1 d . . .
H47 H 0.7255 0.2437 0.3426 0.125 Uiso 1 1 calc R U .
C48 C 0.6999(12) 0.2802(14) 0.3715(8) 0.086(10) Uani 1 1 d . . .
H48 H 0.6658 0.2695 0.3625 0.103 Uiso 1 1 calc R U .
P1 P 0.4736(3) 0.4426(3) 0.6344(2) 0.080(3) Uani 1 1 d . . .
P2 P 0.6667 0.3333 0.4129(3) 0.059(4) Uani 1 3 d S T P
S1 S 0.3931(3) 0.1232(3) 0.5818(2) 0.118(4) Uani 1 1 d . . .
S2 S 0.5720(3) 0.1812(3) 0.6543(2) 0.099(3) Uani 1 1 d . . .
S3 S 0.5774(4) 0.4578(3) 0.5669(2) 0.114(4) Uani 1 1 d . . .
S4 S 0.4092(3) 0.2571(4) 0.5233(2) 0.125(4) Uani 1 1 d . . .
S5 S 0.4596(3) 0.1360(3) 0.4929(2) 0.101(3) Uani 1 1 d . . .
S6 S 0.6898(3) 0.2559(3) 0.4812(2) 0.088(3) Uani 1 1 d . . .
S7 S 0.5602(3) 0.2950(3) 0.7125(2) 0.109(3) Uani 1 1 d . . .
S8 S 0.4708(3) 0.2972(3) 0.6070(2) 0.103(3) Uani 1 1 d . . .
Ag1 Ag 0.43268(9) 0.22222(10) 0.56732(7) 0.1140(11) Uani 1 1 d . . .
Ag2 Ag 0.53339(10) 0.40526(10) 0.61449(7) 0.1122(10) Uani 1 1 d . . .
Ag3 Ag 0.6667 0.3333 0.46603(9) 0.0718(12) Uani 1 3 d S T P
Ag4 Ag 0.6667 0.3333 0.57742(9) 0.0770(13) Uani 1 3 d S T P
Ag5 Ag 0.63456(9) 0.41237(8) 0.56546(6) 0.0964(9) Uani 1 1 d . . .
Ag6 Ag 0.55449(8) 0.29770(9) 0.58798(6) 0.0975(9) Uani 1 1 d . . .
Ag7 Ag 0.68904(8) 0.28462(8) 0.53087(6) 0.0899(9) Uani 1 1 d . . .
Ag8 Ag 0.61924(8) 0.26633(8) 0.62545(6) 0.0982(9) Uani 1 1 d . . .
Ag9 Ag 0.47687(9) 0.23147(9) 0.50485(6) 0.1076(10) Uani 1 1 d . . .
Ag10 Ag 0.46531(9) 0.13538(10) 0.54551(7) 0.1120(10) Uani 1 1 d . . .
Ag11 Ag 0.61830(10) 0.25775(10) 0.69276(6) 0.1072(10) Uani 1 1 d . . .
C49 C 0.218(3) 0.200(3) 0.5791(15) 0.15(3) Uiso 0.5 1 d D U P
C50 C 0.3057(17) 0.2317(16) 0.5883(9) 0.048(13) Uiso 0.5 1 d D U P
C51 C 0.261(3) 0.1561(17) 0.5627(11) 0.18(2) Uiso 0.5 1 d D U P
N1 N 0.268(2) 0.2124(15) 0.5632(10) 0.146(17) Uiso 0.5 1 d D U P
O2 O 0.256(3) 0.143(2) 0.5374(11) 0.23(3) Uiso 0.5 1 d D U P
O1 O 0.2370(16) 0.0655(16) 0.5010(8) 0.229(14) Uiso 1 1 d D U .
C52 C 0.202(3) 0.021(3) 0.5209(15) 0.36(3) Uiso 1 1 d D U .
O3 O 0.306(3) 0.059(3) 0.5157(15) 0.46(3) Uiso 1 1 d D U .
C53 C 0.312(5) 0.023(4) 0.535(2) 0.50(4) Uiso 1 1 d D U .
N2 N 0.452(3) 0.491(3) 0.7852(16) 0.19(3) Uiso 0.5 1 d D U P
C54 C 0.507(3) 0.514(4) 0.797(2) 0.19(3) Uiso 0.5 1 d D U P
C55 C 0.453(3) 0.540(3) 0.7710(17) 0.16(3) Uiso 0.5 1 d D . P
C56 C 0.399(3) 0.438(3) 0.7825(17) 0.16(3) Uiso 0.5 1 d D . P
O5 O 0.518(4) 0.478(4) 0.804(2) 0.34(5) Uiso 0.5 1 d D . P
O6 O 0.6667 0.3333 0.787(3) 0.66(11) Uiso 1 3 d S . P

loop_
_atom_site_aniso_label
_atom_site_aniso_U_11
_atom_site_aniso_U_22
_atom_site_aniso_U_33
_atom_site_aniso_U_23
_atom_site_aniso_U_13
_atom_site_aniso_U_12
C1 0.061(12) 0.041(17) 0.17(2) 0.026(13) 0.002(12) 0.012(11)
C2 0.061(12) 0.029(14) 0.17(2) 0.025(13) 0.001(12) 0.011(11)
C3 0.072(13) 0.030(15) 0.17(2) 0.016(13) -0.001(12) 0.026(11)
C4 0.074(14) 0.059(19) 0.172(19) 0.026(13) -0.001(13) 0.024(13)
C5 0.062(13) 0.037(16) 0.17(2) 0.024(14) 0.003(12) 0.014(11)
C6 0.073(14) 0.09(2) 0.17(2) 0.037(15) 0.000(12) 0.022(13)
C7 0.048(10) 0.062(18) 0.166(19) 0.030(13) 0.018(13) 0.034(13)
C8 0.050(11) 0.10(2) 0.17(2) 0.040(15) 0.020(13) 0.035(12)
C9 0.051(11) 0.083(19) 0.17(2) 0.036(15) 0.020(13) 0.031(12)
C10 0.057(11) 0.09(2) 0.174(19) 0.036(14) 0.015(13) 0.033(13)
C11 0.056(11) 0.050(17) 0.17(2) 0.023(13) 0.015(13) 0.035(11)
C12 0.051(11) 0.072(18) 0.17(2) 0.029(14) 0.015(13) 0.037(12)
C13 0.063(15) 0.096(15) 0.15(2) 0.047(13) 0.053(14) 0.063(12)
C14 0.059(15) 0.095(14) 0.15(2) 0.052(14) 0.056(14) 0.058(13)
C15 0.089(15) 0.095(14) 0.14(2) 0.053(14) 0.050(15) 0.061(13)
C16 0.14(2) 0.105(15) 0.13(3) 0.027(13) 0.027(17) 0.090(14)
C17 0.15(2) 0.108(16) 0.16(3) 0.017(15) 0.009(19) 0.097(15)
C18 0.122(17) 0.109(16) 0.16(2) 0.016(16) 0.013(17) 0.096(15)
C19 0.06(2) 0.05(2) 0.12(3) 0.013(19) -0.03(2) 0.02(2)
C20 0.07(3) 0.05(2) 0.12(3) 0.03(2) -0.02(2) 0.01(2)
C21 0.11(4) 0.04(2) 0.12(4) 0.01(2) -0.03(3) -0.01(2)
C22 0.10(3) 0.07(3) 0.14(4) -0.03(2) 0.00(3) 0.00(3)
C23 0.11(3) 0.07(2) 0.10(3) 0.01(2) 0.01(2) 0.04(3)
C24 0.06(2) 0.038(19) 0.13(3) 0.01(2) -0.02(2) 0.031(18)
C25 0.075(12) 0.060(16) 0.120(17) 0.017(15) 0.012(13) 0.048(12)
C26 0.079(12) 0.067(19) 0.130(17) 0.012(13) 0.018(13) 0.045(15)
C27 0.083(13) 0.11(2) 0.146(18) 0.003(16) 0.011(13) 0.052(14)
C28 0.094(14) 0.065(18) 0.146(18) 0.005(16) 0.009(13) 0.057(13)
C29 0.090(14) 0.14(3) 0.136(17) 0.001(14) 0.000(13) 0.072(17)
C30 0.086(14) 0.10(2) 0.122(17) 0.010(15) 0.009(13) 0.064(15)
C31 0.09(3) 0.07(2) 0.12(3) 0.01(2) 0.01(2) 0.06(3)
C32 0.10(3) 0.03(2) 0.11(3) 0.023(18) 0.05(2) 0.02(2)
C33 0.11(4) 0.09(3) 0.14(4) -0.01(3) -0.01(3) 0.07(3)
C34 0.10(3) 0.06(2) 0.11(3) 0.00(2) 0.00(3) 0.00(3)
C35 0.05(2) 0.15(5) 0.22(5) 0.03(4) 0.01(3) 0.06(3)
C36 0.06(3) 0.10(3) 0.22(5) 0.01(3) 0.00(3) 0.04(3)
C37 0.10(3) 0.096(19) 0.15(2) 0.010(17) -0.04(2) 0.02(2)
C38 0.27(5) 0.105(19) 0.14(2) 0.008(18) -0.04(3) 0.06(2)
C39 0.50(9) 0.12(2) 0.15(2) 0.013(19) -0.02(3) 0.12(4)
C40 1.1(2) 0.17(3) 0.15(2) 0.018(19) 0.00(3) 0.29(7)
C41 0.80(15) 0.15(3) 0.15(2) 0.017(18) -0.01(3) 0.20(5)
C42 0.30(6) 0.11(2) 0.15(2) 0.012(19) -0.03(3) 0.08(3)
C43 0.026(19) 0.07(2) 0.05(2) -0.014(17) -0.015(15) 0.009(15)
C44 0.06(2) 0.07(2) 0.13(3) -0.03(2) -0.02(2) 0.03(2)
C45 0.06(3) 0.11(3) 0.22(5) -0.05(3) -0.01(3) 0.06(2)
C46 0.10(4) 0.08(3) 0.20(5) -0.01(3) 0.02(3) 0.08(3)
C47 0.07(2) 0.08(2) 0.19(4) -0.02(2) 0.00(3) 0.05(2)
C48 0.05(2) 0.11(3) 0.11(3) -0.01(2) -0.03(2) 0.05(2)
P1 0.062(5) 0.067(6) 0.115(8) 0.008(5) 0.001(5) 0.036(5)
P2 0.040(5) 0.040(5) 0.095(12) 0.000 0.000 0.020(2)
S1 0.047(5) 0.085(6) 0.184(11) 0.042(7) -0.008(6) 0.005(5)
S2 0.065(5) 0.048(5) 0.180(10) 0.004(5) -0.017(6) 0.025(4)
S3 0.089(6) 0.073(6) 0.210(11) 0.048(6) 0.061(7) 0.063(5)
S4 0.045(5) 0.112(7) 0.221(12) 0.058(7) 0.013(6) 0.041(5)
S5 0.050(5) 0.066(5) 0.168(10) 0.004(6) -0.020(5) 0.015(4)
S6 0.060(5) 0.043(5) 0.162(9) -0.006(5) -0.011(5) 0.026(4)
S7 0.067(6) 0.089(6) 0.170(10) 0.016(6) 0.015(6) 0.039(5)
S8 0.042(5) 0.065(5) 0.197(10) 0.032(6) 0.008(5) 0.024(4)
Ag1 0.0595(16) 0.0828(18) 0.197(3) 0.0440(18) 0.0053(17) 0.0335(14)
Ag2 0.0744(17) 0.0730(17) 0.197(3) 0.0283(18) 0.0225(18) 0.0431(14)
Ag3 0.0522(14) 0.0522(14) 0.111(4) 0.000 0.000 0.0261(7)
Ag4 0.0313(12) 0.0313(12) 0.168(4) 0.000 0.000 0.0157(6)
Ag5 0.0581(15) 0.0496(14) 0.195(3) 0.0184(15) 0.0272(16) 0.0373(12)
Ag6 0.0407(13) 0.0666(15) 0.187(3) 0.0349(16) 0.0130(15) 0.0282(12)
Ag7 0.0503(14) 0.0496(14) 0.170(3) -0.0179(15) -0.0165(15) 0.0253(12)
Ag8 0.0501(14) 0.0486(14) 0.190(3) 0.0142(16) -0.0091(16) 0.0201(12)
Ag9 0.0506(14) 0.0689(16) 0.196(3) 0.0226(17) -0.0022(16) 0.0242(13)
Ag10 0.0545(15) 0.0758(17) 0.186(3) 0.0312(18) -0.0119(17) 0.0177(13)
Ag11 0.0703(16) 0.0759(17) 0.182(3) 0.0034(18) -0.0065(17) 0.0412(14)

loop_
_atom_type_symbol
_atom_type_description
_atom_type_scat_dispersion_real
_atom_type_scat_dispersion_imag
_atom_type_scat_source
C C 0.0181 0.0091 'International Tables Vol C Tables 4.2.6.8 and 6.1.1.4'
H H 0.0000 0.0000 'International Tables Vol C Tables 4.2.6.8 and 6.1.1.4'
O O 0.0492 0.0322 'International Tables Vol C Tables 4.2.6.8 and 6.1.1.4'
P P 0.2955 0.4335 'International Tables Vol C Tables 4.2.6.8 and 6.1.1.4'
S S 0.3331 0.5567 'International Tables Vol C Tables 4.2.6.8 and 6.1.1.4'
Ag Ag 0.1306 4.2820 'International Tables Vol C Tables 4.2.6.8 and 6.1.1.4'
N N 0.0311 0.0180 'International Tables Vol C Tables 4.2.6.8 and 6.1.1.4'

loop_
_geom_angle_atom_site_label_1
_geom_angle_atom_site_label_2
_geom_angle_atom_site_label_3
_geom_angle
_geom_angle_site_symmetry_1
_geom_angle_site_symmetry_3
C5 C1 C2 118(3) . .
C5 C1 S1 120(3) . .
C2 C1 S1 121(3) . .
C1 C2 C3 119(3) . .
C1 C2 H2 120.3 . .
C3 C2 H2 120.3 . .
C4 C3 C2 118(3) . .
C4 C3 S2 122(3) . .
C2 C3 S2 119(3) . .
C6 C4 C3 121(4) . .
C6 C4 H4 119.6 . .
C3 C4 H4 119.6 . .
C6 C5 C1 122(4) . .
C6 C5 H5 119.1 . .
C1 C5 H5 119.1 . .
C5 C6 C4 121(4) . .
C5 C6 H6 119.5 . .
C4 C6 H6 119.5 . .
C8 C7 C12 119(3) . .
C8 C7 S8 119(3) . .
C12 C7 S8 122(2) . .
C9 C8 C7 119(4) . .
C9 C8 H8 120.7 . .
C7 C8 H8 120.7 . .
C8 C9 C10 125(4) . .
C8 C9 H9 117.6 . .
C10 C9 H9 117.6 . .
C9 C10 C11 118(3) . .
C9 C10 H10 120.9 . .
C11 C10 H10 120.9 . .
C12 C11 C10 117(3) . .
C12 C11 S7 123(3) . .
C10 C11 S7 120(3) . .
C11 C12 C7 122(3) . .
C11 C12 H12 119.2 . .
C7 C12 H12 119.2 . .
C18 C13 C14 119(3) . .
C18 C13 S4 120(3) . .
C14 C13 S4 120(2) . .
C15 C14 C13 120(3) . .
C15 C14 H14 120.1 . .
C13 C14 H14 120.1 . .
C16 C15 C14 121(4) . .
C16 C15 S3 120(3) . .
C14 C15 S3 119(3) . .
C17 C16 C15 116(4) . .
C17 C16 H16 122.1 . .
C15 C16 H16 122.1 . .
C16 C17 C18 128(4) . .
C16 C17 H17 116.2 . .
C18 C17 H17 116.2 . .
C13 C18 C17 115(4) . .
C13 C18 H18 122.3 . .
C17 C18 H18 122.3 . .
C24 C19 C20 122(3) . .
C24 C19 H19 119.2 . .
C20 C19 H19 119.2 . .
C21 C20 C19 115(3) . .
C21 C20 S5 121(3) . .
C19 C20 S5 124(3) . .
C22 C21 C20 123(4) . .
C22 C21 H21 118.4 . .
C20 C21 H21 118.4 . .
C21 C22 C23 120(4) . .
C21 C22 H22 120.0 . .
C23 C22 H22 120.0 . .
C22 C23 C24 120(3) . .
C22 C23 H23 120.1 . .
C24 C23 H23 120.1 . .
C19 C24 C23 120(3) . .
C19 C24 S6 119(3) . .
C23 C24 S6 121(3) . .
C26 C25 C30 118(3) . .
C26 C25 P1 125(3) . .
C30 C25 P1 117(3) . .
C25 C26 C27 124(3) . .
C25 C26 H26 118.0 . .
C27 C26 H26 118.0 . .
C28 C27 C26 112(3) . .
C28 C27 H27 123.9 . .
C26 C27 H27 123.9 . .
C29 C28 C27 128(4) . .
C29 C28 H28 116.1 . .
C27 C28 H28 116.1 . .
C28 C29 C30 116(4) . .
C28 C29 H29 121.9 . .
C30 C29 H29 121.9 . .
C29 C30 C25 122(3) . .
C29 C30 H30 119.2 . .
C25 C30 H30 119.2 . .
C36 C31 C32 116(3) . .
C36 C31 P1 121(3) . .
C32 C31 P1 123(3) . .
C33 C32 C31 122(3) . .
C33 C32 H32 119.2 . .
C31 C32 H32 119.2 . .
C34 C33 C32 119(3) . .
C34 C33 H33 120.6 . .
C32 C33 H33 120.6 . .
C33 C34 C35 122(4) . .
C33 C34 H34 119.1 . .
C35 C34 H34 119.1 . .
C36 C35 C34 117(4) . .
C36 C35 H35 121.5 . .
C34 C35 H35 121.4 . .
C35 C36 C31 125(3) . .
C35 C36 H36 117.7 . .
C31 C36 H36 117.8 . .
C42 C37 C38 121(4) . .
C42 C37 P1 121(3) . .
C38 C37 P1 118(3) . .
C39 C38 C37 119(4) . .
C39 C38 H38 120.7 . .
C37 C38 H38 120.7 . .
C38 C39 C40 122(5) . .
C38 C39 H39 119.2 . .
C40 C39 H39 119.2 . .
C39 C40 C41 119(5) . .
C39 C40 H40 120.5 . .
C41 C40 H40 120.5 . .
C42 C41 C40 120(5) . .
C42 C41 H41 120.1 . .
C40 C41 H41 120.1 . .
C37 C42 C41 120(5) . .
C37 C42 H42 119.8 . .
C41 C42 H42 119.8 . .
C44 C43 C48 117(3) . .
C44 C43 P2 120(3) . .
C48 C43 P2 123(2) . .
C45 C44 C43 122(3) . .
C45 C44 H44 119.0 . .
C43 C44 H44 119.0 . .
C44 C45 C46 120(3) . .
C44 C45 H45 120.0 . .
C46 C45 H45 120.0 . .
C47 C46 C45 121(3) . .
C47 C46 H46 119.7 . .
C45 C46 H46 119.7 . .
C46 C47 C48 118(3) . .
C46 C47 H47 121.1 . .
C48 C47 H47 121.1 . .
C47 C48 C43 123(3) . .
C47 C48 H48 118.7 . .
C43 C48 H48 118.7 . .
C37 P1 C25 103.8(15) . .
C37 P1 C31 103.3(16) . .
C25 P1 C31 104.6(15) . .
C37 P1 Ag2 110.5(11) . .
C25 P1 Ag2 115.7(10) . .
C31 P1 Ag2 117.4(13) . .
C43 P2 C43 104.8(13) 3_665 .
C43 P2 C43 104.8(12) 3_665 2_655
C43 P2 C43 104.8(13) . 2_655
C43 P2 Ag3 113.8(11) 3_665 .
C43 P2 Ag3 113.8(11) . .
C43 P2 Ag3 113.8(11) 2_655 .
C1 S1 Ag1 107.4(10) . .
C1 S1 Ag10 107.6(11) . .
Ag1 S1 Ag10 77.6(3) . .
C3 S2 Ag8 108.2(10) . .
C3 S2 Ag11 117.1(11) . .
Ag8 S2 Ag11 78.0(2) . .
C3 S2 Ag2 100.4(11) . 2_655
Ag8 S2 Ag2 89.0(3) . 2_655
Ag11 S2 Ag2 142.5(3) . 2_655
C15 S3 Ag5 109.6(11) . .
C15 S3 Ag10 118.6(11) . 3_665
Ag5 S3 Ag10 77.5(2) . 3_665
C15 S3 Ag2 99.6(10) . .
Ag5 S3 Ag2 88.8(3) . .
Ag10 S3 Ag2 141.8(5) 3_665 .
C13 S4 Ag9 107.7(9) . .
C13 S4 Ag1 108.4(12) . .
Ag9 S4 Ag1 78.4(2) . .
C20 S5 Ag10 107.6(13) . .
C20 S5 Ag9 107.5(13) . .
Ag10 S5 Ag9 78.7(3) . .
C24 S6 Ag7 107.5(13) . .
C24 S6 Ag9 118.3(9) . 2_655
Ag7 S6 Ag9 76.9(3) . 2_655
C24 S6 Ag3 100.9(9) . .
Ag7 S6 Ag3 87.1(2) . .
Ag9 S6 Ag3 140.5(3) 2_655 .
C11 S7 Ag11 106.6(11) . .
C11 S7 Ag11 107.5(11) . 3_665
Ag11 S7 Ag11 79.6(3) . 3_665
C7 S8 Ag6 105.6(9) . .
C7 S8 Ag1 115.8(10) . .
Ag6 S8 Ag1 75.5(3) . .
C7 S8 Ag2 102.0(10) . .
Ag6 S8 Ag2 87.7(2) . .
Ag1 S8 Ag2 141.4(4) . .
S1 Ag1 S4 126.6(3) . .
S1 Ag1 S8 117.7(3) . .
S4 Ag1 S8 111.5(3) . .
S1 Ag1 Ag6 112.8(2) . .
S4 Ag1 Ag6 113.8(2) . .
S8 Ag1 Ag6 50.60(17) . .
S1 Ag1 Ag10 51.7(2) . .
S4 Ag1 Ag10 104.8(3) . .
S8 Ag1 Ag10 133.80(19) . .
Ag6 Ag1 Ag10 89.20(8) . .
S1 Ag1 Ag9 106.5(3) . .
S4 Ag1 Ag9 50.3(2) . .
S8 Ag1 Ag9 128.5(2) . .
Ag6 Ag1 Ag9 89.43(9) . .
Ag10 Ag1 Ag9 60.45(9) . .
P1 Ag2 S3 107.9(3) . .
P1 Ag2 S8 108.8(3) . .
S3 Ag2 S8 112.2(3) . .
P1 Ag2 S2 104.1(3) . 3_665
S3 Ag2 S2 112.4(3) . 3_665
S8 Ag2 S2 111.1(3) . 3_665
P2 Ag3 S6 105.8(2) . 2_655
P2 Ag3 S6 105.8(2) . 3_665
S6 Ag3 S6 112.92(19) 2_655 3_665
P2 Ag3 S6 105.8(2) . .
S6 Ag3 S6 112.92(19) 2_655 .
S6 Ag3 S6 112.92(19) 3_665 .
Ag6 Ag4 Ag6 116.91(7) 2_655 .
Ag6 Ag4 Ag6 116.91(7) 2_655 3_665
Ag6 Ag4 Ag6 116.91(6) . 3_665
Ag6 Ag4 Ag7 116.57(11) 2_655 3_665
Ag6 Ag4 Ag7 61.72(8) . 3_665
Ag6 Ag4 Ag7 116.35(12) 3_665 3_665
Ag6 Ag4 Ag7 116.35(12) 2_655 2_655
Ag6 Ag4 Ag7 116.57(11) . 2_655
Ag6 Ag4 Ag7 61.72(8) 3_665 2_655
Ag7 Ag4 Ag7 65.29(12) 3_665 2_655
Ag6 Ag4 Ag7 61.72(8) 2_655 .
Ag6 Ag4 Ag7 116.35(12) . .
Ag6 Ag4 Ag7 116.57(11) 3_665 .
Ag7 Ag4 Ag7 65.29(12) 3_665 .
Ag7 Ag4 Ag7 65.29(12) 2_655 .
Ag6 Ag4 Ag8 65.18(9) 2_655 .
Ag6 Ag4 Ag8 63.39(9) . .
Ag6 Ag4 Ag8 115.92(17) 3_665 .
Ag7 Ag4 Ag8 116.09(6) 3_665 .
Ag7 Ag4 Ag8 177.50(13) 2_655 .
Ag7 Ag4 Ag8 117.10(7) . .
Ag6 Ag4 Ag8 63.39(9) 2_655 2_655
Ag6 Ag4 Ag8 115.92(17) . 2_655
Ag6 Ag4 Ag8 65.18(9) 3_665 2_655
Ag7 Ag4 Ag8 177.50(13) 3_665 2_655
Ag7 Ag4 Ag8 117.10(7) 2_655 2_655
Ag7 Ag4 Ag8 116.09(6) . 2_655
Ag8 Ag4 Ag8 61.49(12) . 2_655
Ag6 Ag4 Ag8 115.92(17) 2_655 3_665
Ag6 Ag4 Ag8 65.18(9) . 3_665
Ag6 Ag4 Ag8 63.39(9) 3_665 3_665
Ag7 Ag4 Ag8 117.10(7) 3_665 3_665
Ag7 Ag4 Ag8 116.09(6) 2_655 3_665
Ag7 Ag4 Ag8 177.50(13) . 3_665
Ag8 Ag4 Ag8 61.49(12) . 3_665
Ag8 Ag4 Ag8 61.49(12) 2_655 3_665
Ag6 Ag4 Ag5 177.77(14) 2_655 .
Ag6 Ag4 Ag5 65.19(6) . .
Ag6 Ag4 Ag5 61.81(7) 3_665 .
Ag7 Ag4 Ag5 63.44(9) 3_665 .
Ag7 Ag4 Ag5 61.50(8) 2_655 .
Ag7 Ag4 Ag5 116.92(17) . .
Ag8 Ag4 Ag5 116.95(12) . .
Ag8 Ag4 Ag5 116.71(12) 2_655 .
Ag8 Ag4 Ag5 65.41(8) 3_665 .
Ag6 Ag4 Ag5 61.81(7) 2_655 3_665
Ag6 Ag4 Ag5 177.77(14) . 3_665
Ag6 Ag4 Ag5 65.19(6) 3_665 3_665
Ag7 Ag4 Ag5 116.92(17) 3_665 3_665
Ag7 Ag4 Ag5 63.44(9) 2_655 3_665
Ag7 Ag4 Ag5 61.50(9) . 3_665
Ag8 Ag4 Ag5 116.71(12) . 3_665
Ag8 Ag4 Ag5 65.41(9) 2_655 3_665
Ag8 Ag4 Ag5 116.95(12) 3_665 3_665
Ag5 Ag4 Ag5 116.07(7) . 3_665
Ag6 Ag4 Ag5 65.19(6) 2_655 2_655
Ag6 Ag4 Ag5 61.81(7) . 2_655
Ag6 Ag4 Ag5 177.77(14) 3_665 2_655
Ag7 Ag4 Ag5 61.50(9) 3_665 2_655
Ag7 Ag4 Ag5 116.92(17) 2_655 2_655
Ag7 Ag4 Ag5 63.44(9) . 2_655
Ag8 Ag4 Ag5 65.41(9) . 2_655
Ag8 Ag4 Ag5 116.95(12) 2_655 2_655
Ag8 Ag4 Ag5 116.71(12) 3_665 2_655
Ag5 Ag4 Ag5 116.07(7) . 2_655
Ag5 Ag4 Ag5 116.07(7) 3_665 2_655
S3 Ag5 Ag4 158.2(2) . .
S3 Ag5 Ag7 141.3(2) . 2_655
Ag4 Ag5 Ag7 59.23(9) . 2_655
S3 Ag5 Ag6 131.6(3) . 3_665
Ag4 Ag5 Ag6 58.98(7) . 3_665
Ag7 Ag5 Ag6 60.01(8) 2_655 3_665
S3 Ag5 Ag7 118.6(3) . 3_665
Ag4 Ag5 Ag7 58.26(9) . 3_665
Ag7 Ag5 Ag7 62.65(10) 2_655 3_665
Ag6 Ag5 Ag7 109.54(8) 3_665 3_665
S3 Ag5 Ag6 101.9(2) . .
Ag4 Ag5 Ag6 57.30(6) . .
Ag7 Ag5 Ag6 108.09(9) 2_655 .
Ag6 Ag5 Ag6 107.95(11) 3_665 .
Ag7 Ag5 Ag6 57.55(8) 3_665 .
S3 Ag5 Ag8 108.6(3) . 3_665
Ag4 Ag5 Ag8 57.28(11) . 3_665
Ag7 Ag5 Ag8 107.51(9) 2_655 3_665
Ag6 Ag5 Ag8 59.69(8) 3_665 3_665
Ag7 Ag5 Ag8 106.26(9) 3_665 3_665
Ag6 Ag5 Ag8 59.85(8) . 3_665
S3 Ag5 Ag10 52.89(19) . 3_665
Ag4 Ag5 Ag10 147.88(9) . 3_665
Ag7 Ag5 Ag10 94.43(9) 2_655 3_665
Ag6 Ag5 Ag10 92.99(9) 3_665 3_665
Ag7 Ag5 Ag10 128.85(12) 3_665 3_665
Ag6 Ag5 Ag10 154.74(9) . 3_665
Ag8 Ag5 Ag10 124.59(11) 3_665 3_665
S8 Ag6 Ag4 159.7(2) . .
S8 Ag6 Ag7 130.5(3) . 3_665
Ag4 Ag6 Ag7 59.24(11) . 3_665
S8 Ag6 Ag5 140.1(2) . 2_655
Ag4 Ag6 Ag5 59.21(6) . 2_655
Ag7 Ag6 Ag5 59.82(8) 3_665 2_655
S8 Ag6 Ag8 119.3(3) . .
Ag4 Ag6 Ag8 58.40(10) . .
Ag7 Ag6 Ag8 109.76(9) 3_665 .
Ag5 Ag6 Ag8 62.74(8) 2_655 .
S8 Ag6 Ag8 103.3(2) . 3_665
Ag4 Ag6 Ag8 57.50(9) . 3_665
Ag7 Ag6 Ag8 108.58(9) 3_665 3_665
Ag5 Ag6 Ag8 108.17(9) 2_655 3_665
Ag8 Ag6 Ag8 57.48(10) . 3_665
S8 Ag6 Ag5 109.04(19) . .
Ag4 Ag6 Ag5 57.52(6) . .
Ag7 Ag6 Ag5 60.01(8) 3_665 .
Ag5 Ag6 Ag5 107.62(11) 2_655 .
Ag8 Ag6 Ag5 106.63(9) . .
Ag8 Ag6 Ag5 60.28(8) 3_665 .
S8 Ag6 Ag1 53.9(2) . .
Ag4 Ag6 Ag1 145.48(14) . .
Ag7 Ag6 Ag1 91.19(10) 3_665 .
Ag5 Ag6 Ag1 91.69(9) 2_655 .
Ag8 Ag6 Ag1 127.36(9) . .
Ag8 Ag6 Ag1 157.01(12) 3_665 .
Ag5 Ag6 Ag1 125.35(10) . .
S6 Ag7 Ag4 159.10(19) . .
S6 Ag7 Ag5 130.29(19) . 3_665
Ag4 Ag7 Ag5 59.27(7) . 3_665
S6 Ag7 Ag6 140.90(19) . 2_655
Ag4 Ag7 Ag6 59.04(9) . 2_655
Ag5 Ag7 Ag6 60.17(9) 3_665 2_655
S6 Ag7 Ag5 119.52(19) . 2_655
Ag4 Ag7 Ag5 58.30(7) . 2_655
Ag5 Ag7 Ag5 109.81(13) 3_665 2_655
Ag6 Ag7 Ag5 62.43(9) 2_655 2_655
S6 Ag7 Ag7 102.95(17) . 3_665
Ag4 Ag7 Ag7 57.36(6) . 3_665
Ag5 Ag7 Ag7 108.40(7) 3_665 3_665
Ag6 Ag7 Ag7 107.76(7) 2_655 3_665
Ag5 Ag7 Ag7 57.36(8) 2_655 3_665
S6 Ag7 Ag7 108.50(17) . 2_655
Ag4 Ag7 Ag7 57.36(6) . 2_655
Ag5 Ag7 Ag7 59.99(8) 3_665 2_655
Ag6 Ag7 Ag7 107.58(6) 2_655 2_655
Ag5 Ag7 Ag7 106.30(7) 2_655 2_655
Ag7 Ag7 Ag7 60.002(1) 3_665 2_655
S6 Ag7 Ag9 53.24(18) . 2_655
Ag4 Ag7 Ag9 146.28(11) . 2_655
Ag5 Ag7 Ag9 90.89(8) 3_665 2_655
Ag6 Ag7 Ag9 93.79(9) 2_655 2_655
Ag5 Ag7 Ag9 129.68(9) 2_655 2_655
Ag7 Ag7 Ag9 156.18(7) 3_665 2_655
Ag7 Ag7 Ag9 123.54(10) 2_655 2_655
S2 Ag8 Ag4 158.6(2) . .
S2 Ag8 Ag8 129.8(2) . 2_655
Ag4 Ag8 Ag8 59.25(6) . 2_655
S2 Ag8 Ag8 141.5(2) . 3_665
Ag4 Ag8 Ag8 59.25(6) . 3_665
Ag8 Ag8 Ag8 60.000(1) 2_655 3_665
S2 Ag8 Ag6 120.3(2) . .
Ag4 Ag8 Ag6 58.21(7) . .
Ag8 Ag8 Ag6 109.63(7) 2_655 .
Ag8 Ag8 Ag6 62.56(9) 3_665 .
S2 Ag8 Ag6 107.6(2) . 2_655
Ag4 Ag8 Ag6 57.32(7) . 2_655
Ag8 Ag8 Ag6 59.96(8) 2_655 2_655
Ag8 Ag8 Ag6 107.59(7) 3_665 2_655
Ag6 Ag8 Ag6 106.28(13) . 2_655
S2 Ag8 Ag5 102.7(2) . 2_655
Ag4 Ag8 Ag5 57.31(9) . 2_655
Ag8 Ag8 Ag5 108.29(6) 2_655 2_655
Ag8 Ag8 Ag5 108.09(6) 3_665 2_655
Ag6 Ag8 Ag5 57.57(8) . 2_655
Ag6 Ag8 Ag5 59.87(8) 2_655 2_655
S2 Ag8 Ag11 52.9(2) . .
Ag4 Ag8 Ag11 146.96(11) . .
Ag8 Ag8 Ag11 91.54(6) 2_655 .
Ag8 Ag8 Ag11 94.04(6) 3_665 .
Ag6 Ag8 Ag11 129.58(11) . .
Ag6 Ag8 Ag11 123.73(9) 2_655 .
Ag5 Ag8 Ag11 155.55(9) 2_655 .
S4 Ag9 S5 127.6(3) . .
S4 Ag9 S6 116.8(3) . 3_665
S5 Ag9 S6 113.0(3) . 3_665
S4 Ag9 Ag1 51.3(2) . .
S5 Ag9 Ag1 105.2(2) . .
S6 Ag9 Ag1 129.7(2) 3_665 .
S4 Ag9 Ag7 109.8(3) . 3_665
S5 Ag9 Ag7 114.04(19) . 3_665
S6 Ag9 Ag7 49.9(2) 3_665 3_665
Ag1 Ag9 Ag7 85.50(10) . 3_665
S4 Ag9 Ag10 104.9(2) . .
S5 Ag9 Ag10 50.3(2) . .
S6 Ag9 Ag10 128.40(18) 3_665 .
Ag1 Ag9 Ag10 59.63(9) . .
Ag7 Ag9 Ag10 89.09(9) 3_665 .
S5 Ag10 S1 128.8(3) . .
S5 Ag10 S3 116.8(3) . 2_655
S1 Ag10 S3 112.4(3) . 2_655
S5 Ag10 Ag1 106.1(2) . .
S1 Ag10 Ag1 50.7(2) . .
S3 Ag10 Ag1 125.5(2) 2_655 .
S5 Ag10 Ag9 51.0(2) . .
S1 Ag10 Ag9 105.2(2) . .
S3 Ag10 Ag9 129.3(2) 2_655 .
Ag1 Ag10 Ag9 59.93(8) . .
S5 Ag10 Ag5 109.8(2) . 2_655
S1 Ag10 Ag5 112.2(2) . 2_655
S3 Ag10 Ag5 49.64(16) 2_655 2_655
Ag1 Ag10 Ag5 85.97(9) . 2_655
Ag9 Ag10 Ag5 85.44(8) . 2_655
S7 Ag11 S7 128.7(5) . 2_655
S7 Ag11 S2 116.3(3) . .
S7 Ag11 S2 113.0(3) 2_655 .
S7 Ag11 Ag8 108.9(2) . .
S7 Ag11 Ag8 113.2(3) 2_655 .
S2 Ag11 Ag8 49.1(2) . .
S7 Ag11 Ag11 50.2(2) . 3_665
S7 Ag11 Ag11 105.2(2) 2_655 3_665
S2 Ag11 Ag11 129.26(19) . 3_665
Ag8 Ag11 Ag11 85.93(6) . 3_665
S7 Ag11 Ag11 105.2(2) . 2_655
S7 Ag11 Ag11 50.2(2) 2_655 2_655
S2 Ag11 Ag11 127.2(2) . 2_655
Ag8 Ag11 Ag11 88.18(5) . 2_655
Ag11 Ag11 Ag11 60.001(1) 3_665 2_655
O2 C51 N1 106(2) . .
C51 N1 C49 98.7(18) . .
C51 N1 C50 95.8(17) . .
C49 N1 C50 95(5) . .
C54 N2 C56 140(8) . .
C54 N2 C55 104(7) . .
C56 N2 C55 116(7) . .
O5 C54 N2 113(9) . .

loop_
_geom_bond_atom_site_label_1
_geom_bond_atom_site_label_2
_geom_bond_distance
_geom_bond_site_symmetry_2
C1 C5 1.38(4) .
C1 C2 1.39(4) .
C1 S1 1.77(3) .
C2 C3 1.43(4) .
C2 H2 0.9300 .
C3 C4 1.37(4) .
C3 S2 1.78(3) .
C4 C6 1.35(4) .
C4 H4 0.9300 .
C5 C6 1.34(4) .
C5 H5 0.9300 .
C6 H6 0.9300 .
C7 C8 1.39(4) .
C7 C12 1.41(4) .
C7 S8 1.76(3) .
C8 C9 1.30(4) .
C8 H8 0.9300 .
C9 C10 1.39(4) .
C9 H9 0.9300 .
C10 C11 1.42(4) .
C10 H10 0.9300 .
C11 C12 1.37(4) .
C11 S7 1.76(3) .
C12 H12 0.9300 .
C13 C18 1.39(4) .
C13 C14 1.42(4) .
C13 S4 1.80(3) .
C14 C15 1.40(4) .
C14 H14 0.9300 .
C15 C16 1.37(4) .
C15 S3 1.76(4) .
C16 C17 1.34(4) .
C16 H16 0.9300 .
C17 C18 1.41(4) .
C17 H17 0.9300 .
C18 H18 0.9300 .
C19 C24 1.37(4) .
C19 C20 1.44(4) .
C19 H19 0.9300 .
C20 C21 1.39(4) .
C20 S5 1.72(3) .
C21 C22 1.37(4) .
C21 H21 0.9300 .
C22 C23 1.38(4) .
C22 H22 0.9300 .
C23 C24 1.39(4) .
C23 H23 0.9300 .
C24 S6 1.78(3) .
C25 C26 1.37(4) .
C25 C30 1.41(4) .
C25 P1 1.78(3) .
C26 C27 1.42(4) .
C26 H26 0.9300 .
C27 C28 1.41(4) .
C27 H27 0.9300 .
C28 C29 1.35(4) .
C28 H28 0.9300 .
C29 C30 1.38(4) .
C29 H29 0.9300 .
C30 H30 0.9300 .
C31 C36 1.34(4) .
C31 C32 1.38(4) .
C31 P1 1.82(3) .
C32 C33 1.35(4) .
C32 H32 0.9300 .
C33 C34 1.34(4) .
C33 H33 0.9300 .
C34 C35 1.35(4) .
C34 H34 0.9300 .
C35 C36 1.34(4) .
C35 H35 0.9300 .
C36 H36 0.9300 .
C37 C42 1.38(2) .
C37 C38 1.396(19) .
C37 P1 1.78(4) .
C38 C39 1.39(2) .
C38 H38 0.9300 .
C39 C40 1.40(2) .
C39 H39 0.9300 .
C40 C41 1.40(2) .
C40 H40 0.9300 .
C41 C42 1.39(2) .
C41 H41 0.9300 .
C42 H42 0.9300 .
C43 C44 1.35(3) .
C43 C48 1.41(3) .
C43 P2 1.81(3) .
C44 C45 1.34(4) .
C44 H44 0.9300 .
C45 C46 1.39(4) .
C45 H45 0.9300 .
C46 C47 1.36(4) .
C46 H46 0.9300 .
C47 C48 1.36(4) .
C47 H47 0.9300 .
C48 H48 0.9300 .
P1 Ag2 2.509(8) .
P2 C43 1.81(3) 3_665
P2 C43 1.81(3) 2_655
P2 Ag3 2.479(14) .
S1 Ag1 2.464(8) .
S1 Ag10 2.498(10) .
S2 Ag8 2.435(8) .
S2 Ag11 2.566(9) .
S2 Ag2 2.621(9) 2_655
S3 Ag5 2.447(7) .
S3 Ag10 2.561(8) 3_665
S3 Ag2 2.595(9) .
S4 Ag9 2.449(9) .
S4 Ag1 2.484(10) .
S5 Ag10 2.461(10) .
S5 Ag9 2.483(8) .
S6 Ag7 2.452(9) .
S6 Ag9 2.569(8) 2_655
S6 Ag3 2.604(7) .
S7 Ag11 2.463(9) .
S7 Ag11 2.464(8) 3_665
S8 Ag6 2.458(8) .
S8 Ag1 2.571(10) .
S8 Ag2 2.604(8) .
Ag1 Ag6 3.080(3) .
Ag1 Ag10 3.109(4) .
Ag1 Ag9 3.118(4) .
Ag2 S2 2.621(9) 3_665
Ag3 S6 2.604(7) 2_655
Ag3 S6 2.604(7) 3_665
Ag4 Ag6 2.771(2) 2_655
Ag4 Ag6 2.771(2) .
Ag4 Ag6 2.771(2) 3_665
Ag4 Ag7 2.776(4) 3_665
Ag4 Ag7 2.776(4) 2_655
Ag4 Ag7 2.776(4) .
Ag4 Ag8 2.776(4) .
Ag4 Ag8 2.776(4) 2_655
Ag4 Ag8 2.776(4) 3_665
Ag4 Ag5 2.777(2) .
Ag4 Ag5 2.777(2) 3_665
Ag4 Ag5 2.777(2) 2_655
Ag5 Ag7 2.840(3) 2_655
Ag5 Ag6 2.850(3) 3_665
Ag5 Ag7 2.920(3) 3_665
Ag5 Ag6 2.989(3) .
Ag5 Ag8 3.001(4) 3_665
Ag5 Ag10 3.135(3) 3_665
Ag6 Ag7 2.845(4) 3_665
Ag6 Ag5 2.850(3) 2_655
Ag6 Ag8 2.914(3) .
Ag6 Ag8 2.988(4) 3_665
Ag7 Ag5 2.840(3) 3_665
Ag7 Ag6 2.845(4) 2_655
Ag7 Ag5 2.920(3) 2_655
Ag7 Ag7 2.995(3) 3_665
Ag7 Ag7 2.995(3) 2_655
Ag7 Ag9 3.122(3) 2_655
Ag8 Ag8 2.839(3) 2_655
Ag8 Ag8 2.839(3) 3_665
Ag8 Ag6 2.988(4) 2_655
Ag8 Ag5 3.001(4) 2_655
Ag8 Ag11 3.148(4) .
Ag9 S6 2.569(8) 3_665
Ag9 Ag7 3.122(3) 3_665
Ag9 Ag10 3.134(3) .
Ag10 S3 2.561(8) 2_655
Ag10 Ag5 3.135(3) 2_655
Ag11 S7 2.464(8) 2_655
Ag11 Ag11 3.154(4) 3_665
Ag11 Ag11 3.154(4) 2_655
C49 N1 1.46(2) .
C50 N1 1.47(2) .
C51 O2 1.22(2) .
C51 N1 1.45(2) .
O1 C52 1.44(2) .
O3 C53 1.42(2) .
N2 C54 1.437(15) .
N2 C56 1.47(2) .
N2 C55 1.47(2) .
C54 O5 1.23(2) .

loop_
_geom_torsion_atom_site_label_1
_geom_torsion_atom_site_label_2
_geom_torsion_atom_site_label_3
_geom_torsion_atom_site_label_4
_geom_torsion
_geom_torsion_site_symmetry_4
C5 C1 C2 C3 3(4) .
S1 C1 C2 C3 -179(2) .
C1 C2 C3 C4 0(4) .
C1 C2 C3 S2 170(2) .
C2 C3 C4 C6 -2(5) .
S2 C3 C4 C6 -172(2) .
C2 C1 C5 C6 -4(5) .
S1 C1 C5 C6 178(3) .
C1 C5 C6 C4 2(5) .
C3 C4 C6 C5 1(5) .
C12 C7 C8 C9 -3(5) .
S8 C7 C8 C9 -175(3) .
C7 C8 C9 C10 3(5) .
C8 C9 C10 C11 0(5) .
C9 C10 C11 C12 -3(4) .
C9 C10 C11 S7 178(2) .
C10 C11 C12 C7 3(4) .
S7 C11 C12 C7 -178(2) .
C8 C7 C12 C11 0(4) .
S8 C7 C12 C11 172(2) .
C18 C13 C14 C15 1(4) .
S4 C13 C14 C15 -177(2) .
C13 C14 C15 C16 -5(5) .
C13 C14 C15 S3 175(2) .
C14 C15 C16 C17 9(5) .
S3 C15 C16 C17 -172(3) .
C15 C16 C17 C18 -8(6) .
C14 C13 C18 C17 0(4) .
S4 C13 C18 C17 177(2) .
C16 C17 C18 C13 4(6) .
C24 C19 C20 C21 5(4) .
C24 C19 C20 S5 -177(2) .
C19 C20 C21 C22 -5(5) .
S5 C20 C21 C22 177(3) .
C20 C21 C22 C23 6(6) .
C21 C22 C23 C24 -6(5) .
C20 C19 C24 C23 -5(4) .
C20 C19 C24 S6 171(2) .
C22 C23 C24 C19 6(5) .
C22 C23 C24 S6 -171(3) .
C30 C25 C26 C27 0(4) .
P1 C25 C26 C27 176(2) .
C25 C26 C27 C28 -2(4) .
C26 C27 C28 C29 4(5) .
C27 C28 C29 C30 -2(5) .
C28 C29 C30 C25 -1(5) .
C26 C25 C30 C29 2(4) .
P1 C25 C30 C29 -175(2) .
C36 C31 C32 C33 -5(5) .
P1 C31 C32 C33 -180(3) .
C31 C32 C33 C34 1(5) .
C32 C33 C34 C35 5(6) .
C33 C34 C35 C36 -7(6) .
C34 C35 C36 C31 2(7) .
C32 C31 C36 C35 3(6) .
P1 C31 C36 C35 178(4) .
C42 C37 C38 C39 -1(2) .
P1 C37 C38 C39 -180(3) .
C37 C38 C39 C40 0(3) .
C38 C39 C40 C41 1(6) .
C39 C40 C41 C42 0(8) .
C38 C37 C42 C41 2(5) .
P1 C37 C42 C41 -179(4) .
C40 C41 C42 C37 -2(7) .
C48 C43 C44 C45 -2(5) .
P2 C43 C44 C45 -175(3) .
C43 C44 C45 C46 -2(6) .
C44 C45 C46 C47 4(6) .
C45 C46 C47 C48 -1(5) .
C46 C47 C48 C43 -3(5) .
C44 C43 C48 C47 5(4) .
P2 C43 C48 C47 177(2) .
C42 C37 P1 C25 -104(3) .
C38 C37 P1 C25 74(2) .
C42 C37 P1 C31 5(3) .
C38 C37 P1 C31 -177(2) .
C42 C37 P1 Ag2 131(3) .
C38 C37 P1 Ag2 -50(2) .
C26 C25 P1 C37 16(3) .
C30 C25 P1 C37 -168(2) .
C26 C25 P1 C31 -92(3) .
C30 C25 P1 C31 84(2) .
C26 C25 P1 Ag2 137(2) .
C30 C25 P1 Ag2 -47(2) .
C36 C31 P1 C37 101(3) .
C32 C31 P1 C37 -84(3) .
C36 C31 P1 C25 -150(3) .
C32 C31 P1 C25 25(3) .
C36 C31 P1 Ag2 -21(4) .
C32 C31 P1 Ag2 154(2) .
C44 C43 P2 C43 -167(2) 3_665
C48 C43 P2 C43 21(3) 3_665
C44 C43 P2 C43 83(3) 2_655
C48 C43 P2 C43 -89.5(19) 2_655
C44 C43 P2 Ag3 -42(3) .
C48 C43 P2 Ag3 146(2) .
C5 C1 S1 Ag1 127(2) .
C2 C1 S1 Ag1 -51(3) .
C5 C1 S1 Ag10 -151(2) .
C2 C1 S1 Ag10 31(3) .
C4 C3 S2 Ag8 -153(2) .
C2 C3 S2 Ag8 37(2) .
C4 C3 S2 Ag11 -67(3) .
C2 C3 S2 Ag11 123(2) .
C4 C3 S2 Ag2 115(2) 2_655
C2 C3 S2 Ag2 -55(2) 2_655
C16 C15 S3 Ag5 -144(2) .
C14 C15 S3 Ag5 35(3) .
C16 C15 S3 Ag10 -58(3) 3_665
C14 C15 S3 Ag10 121(2) 3_665
C16 C15 S3 Ag2 124(3) .
C14 C15 S3 Ag2 -57(2) .
C18 C13 S4 Ag9 125(2) .
C14 C13 S4 Ag9 -58(3) .
C18 C13 S4 Ag1 -152(2) .
C14 C13 S4 Ag1 25(3) .
C21 C20 S5 Ag10 123(3) .
C19 C20 S5 Ag10 -55(2) .
C21 C20 S5 Ag9 -154(2) .
C19 C20 S5 Ag9 28(3) .
C19 C24 S6 Ag7 36(2) .
C23 C24 S6 Ag7 -147(2) .
C19 C24 S6 Ag9 121(2) 2_655
C23 C24 S6 Ag9 -63(3) 2_655
C19 C24 S6 Ag3 -54(2) .
C23 C24 S6 Ag3 123(2) .
C12 C11 S7 Ag11 -59(3) .
C10 C11 S7 Ag11 120(2) .
C12 C11 S7 Ag11 25(3) 3_665
C10 C11 S7 Ag11 -156(2) 3_665
C8 C7 S8 Ag6 -148(2) .
C12 C7 S8 Ag6 40(3) .
C8 C7 S8 Ag1 -67(3) .
C12 C7 S8 Ag1 122(2) .
C8 C7 S8 Ag2 121(2) .
C12 C7 S8 Ag2 -50(2) .
O2 C51 N1 C49 117(7) .
O2 C51 N1 C50 -147(7) .
C56 N2 C54 O5 13(20) .
C55 N2 C54 O5 -164(10) .
